data_4106710
loop_
_publ_author_name
'Nathalie Busschaert'
'Marco Wenzel'
'Mark E. Light'
'Paulina Iglesias-Hern\'andez'
'Ricardo P\'erez-Tom\'as'
'Philip A. Gale'

_publ_contact_author_email philip.gale@soton.ac.uk
_publ_contact_author_name 'Gale, Philip'
_publ_section_title
;
 Structure-Activity Relationships in Tripodal Transmembrane Anion
 Transporters: The Effect of Fluorination
;
_journal_name_full 'Journal of the American Chemical Society'
_journal_page_first 14136
_journal_page_last 14148
_journal_paper_doi 10.1021/ja205884y
_journal_volume 133
_journal_year 2011
_chemical_formula_moiety 'C30 H30 F9 N7 S3, C2 H6 O'
_chemical_formula_sum 'C32 H36 F9 N7 O S3'
_chemical_formula_weight 801.89
_chemical_name_systematic
;
 ?
;
_space_group_IT_number 14
_symmetry_cell_setting monoclinic
_symmetry_space_group_name_Hall '-P 2ybc'
_symmetry_space_group_name_H-M 'P 1 21/c 1'
_atom_sites_solution_hydrogens geom
_atom_sites_solution_primary direct
_atom_sites_solution_secondary difmap
_audit_creation_method SHELXL-97
_cell_angle_alpha 90.00
_cell_angle_beta 91.7170(10)
_cell_angle_gamma 90.00
_cell_formula_units_Z 4
_cell_length_a 9.43760(10)
_cell_length_b 24.6470(2)
_cell_length_c 15.5593(2)
_cell_measurement_reflns_used 8375
_cell_measurement_temperature 120(2)
_cell_measurement_theta_max 27.485
_cell_measurement_theta_min 2.910
_cell_volume 3617.60(7)
_computing_cell_refinement 'DENZO (Otwinowski & Minor, 1997) & COLLECT (Hooft, R.W.W., 1998)'
_computing_data_collection 'COLLECT (Hooft, R.W.W., 1998)'
_computing_data_reduction 'DENZO (Otwinowski & Minor, 1997) & COLLECT (Hooft, R.W.W., 1998)'
_computing_publication_material 'WINGX (Farrugia, 1998)'
_computing_structure_refinement 'SHELXL-97 (Sheldrick, 2008)'
_computing_structure_solution 'SHELXS-97 (Sheldrick, 1997)'
_diffrn_ambient_temperature 120(2)
_diffrn_detector_area_resol_mean 9.091
_diffrn_measured_fraction_theta_full 0.995
_diffrn_measured_fraction_theta_max 0.990
_diffrn_measurement_device_type 'Bruker-Nonius Roper CCD camera on \k-goniostat'
_diffrn_measurement_method '\f & \w scans'
_diffrn_radiation_monochromator graphite
_diffrn_radiation_source 'Bruker-Nonius FR591 rotating anode'
_diffrn_radiation_type MoK\a
_diffrn_radiation_wavelength 0.71073
_diffrn_reflns_av_R_equivalents 0.0413
_diffrn_reflns_av_sigmaI/netI 0.0329
_diffrn_reflns_limit_h_max 12
_diffrn_reflns_limit_h_min -11
_diffrn_reflns_limit_k_max 31
_diffrn_reflns_limit_k_min -31
_diffrn_reflns_limit_l_max 20
_diffrn_reflns_limit_l_min -20
_diffrn_reflns_number 47520
_diffrn_reflns_theta_full 27.50
_diffrn_reflns_theta_max 27.56
_diffrn_reflns_theta_min 2.99
_exptl_absorpt_coefficient_mu 0.290
_exptl_absorpt_correction_T_max 0.7456
_exptl_absorpt_correction_T_min 0.6392
_exptl_absorpt_correction_type multi-scan
_exptl_absorpt_process_details 'SADABS 2007/2 (Sheldrick, G.M., 2007)'
_exptl_crystal_colour colourless
_exptl_crystal_density_diffrn 1.472
_exptl_crystal_description block
_exptl_crystal_F_000 1656
_exptl_crystal_size_max 0.35
_exptl_crystal_size_mid 0.3
_exptl_crystal_size_min 0.2
_refine_diff_density_max 0.609
_refine_diff_density_min -0.664
_refine_diff_density_rms 0.122
_refine_ls_extinction_coef 0.0129(7)
_refine_ls_extinction_expression Fc^*^=kFc[1+0.001xFc^2^\l^3^/sin(2\q)]^-1/4^
_refine_ls_extinction_method SHELXL
_refine_ls_goodness_of_fit_ref 1.062
_refine_ls_hydrogen_treatment constr
_refine_ls_matrix_type full
_refine_ls_number_parameters 471
_refine_ls_number_reflns 8287
_refine_ls_number_restraints 0
_refine_ls_restrained_S_all 1.062
_refine_ls_R_factor_all 0.0537
_refine_ls_R_factor_gt 0.0444
_refine_ls_shift/su_max 0.021
_refine_ls_shift/su_mean 0.003
_refine_ls_structure_factor_coef Fsqd
_refine_ls_weighting_details 'calc w=1/[\s^2^(Fo^2^)+(0.0545P)^2^+2.4932P] where P=(Fo^2^+2Fc^2^)/3'
_refine_ls_weighting_scheme calc
_refine_ls_wR_factor_gt 0.1120
_refine_ls_wR_factor_ref 0.1178
_reflns_number_gt 7061
_reflns_number_total 8287
_reflns_threshold_expression >2\s(I)
_cod_data_source_file ja205884y_si_001_04.cif
_cod_data_source_block 2010mw0011
_cod_original_sg_symbol_H-M 'P 21/c'
_cod_database_code 4106710

loop_
_symmetry_equiv_pos_as_xyz
'x, y, z'
'-x, y+1/2, -z+1/2'
'-x, -y, -z'
'x, -y-1/2, z-1/2'

loop_
_atom_site_label
_atom_site_type_symbol
_atom_site_fract_x
_atom_site_fract_y
_atom_site_fract_z
_atom_site_U_iso_or_equiv
_atom_site_adp_type
_atom_site_occupancy
_atom_site_symmetry_multiplicity
_atom_site_calc_flag
_atom_site_refinement_flags
C100 C -0.0247(2) 0.24905(8) 0.92562(13) 0.0328(4) Uani 1 1 d .
H10A H 0.0462 0.2461 0.9719 0.039 Uiso 1 1 calc R
H10B H -0.0799 0.2159 0.9246 0.039 Uiso 1 1 calc R
C101 C -0.1198(3) 0.29594(11) 0.94276(15) 0.0458(6) Uani 1 1 d .
H10C H -0.1640 0.2908 0.9970 0.069 Uiso 1 1 calc R
H10D H -0.1915 0.2984 0.8978 0.069 Uiso 1 1 calc R
H10E H -0.0653 0.3288 0.9445 0.069 Uiso 1 1 calc R
O1 O 0.04448(14) 0.25479(6) 0.84593(8) 0.0290(3) Uani 1 1 d .
H10 H -0.0145 0.2535 0.8062 0.035 Uiso 1 1 calc R
C1 C 0.49478(18) 0.20417(7) 0.60506(11) 0.0212(3) Uani 1 1 d .
H1A H 0.4985 0.1703 0.5736 0.025 Uiso 1 1 calc R
H1B H 0.5774 0.2057 0.6436 0.025 Uiso 1 1 calc R
C2 C 0.5004(2) 0.25111(8) 0.54188(11) 0.0247(4) Uani 1 1 d .
H2A H 0.5827 0.2470 0.5066 0.030 Uiso 1 1 calc R
H2B H 0.4166 0.2502 0.5042 0.030 Uiso 1 1 calc R
C3 C 0.41775(18) 0.34442(7) 0.57400(11) 0.0212(3) Uani 1 1 d .
C4 C 0.38708(19) 0.44015(7) 0.62410(12) 0.0237(4) Uani 1 1 d .
C5 C 0.3616(2) 0.46645(8) 0.54555(12) 0.0267(4) Uani 1 1 d .
H5A H 0.3758 0.4483 0.4941 0.032 Uiso 1 1 calc R
C6 C 0.3150(2) 0.51968(8) 0.54482(13) 0.0298(4) Uani 1 1 d .
H6A H 0.2969 0.5371 0.4926 0.036 Uiso 1 1 calc R
C7 C 0.2948(2) 0.54752(8) 0.62139(13) 0.0296(4) Uani 1 1 d .
C8 C 0.3226(2) 0.52168(9) 0.69921(13) 0.0328(4) Uani 1 1 d .
H8 H 0.3103 0.5401 0.7506 0.039 Uiso 1 1 calc R
C9 C 0.3688(2) 0.46833(8) 0.70039(12) 0.0291(4) Uani 1 1 d .
H9 H 0.3878 0.4512 0.7527 0.035 Uiso 1 1 calc R
C10 C 0.2422(2) 0.60454(9) 0.61754(16) 0.0378(5) Uani 1 1 d .
C11 C 0.24588(18) 0.17866(7) 0.61089(11) 0.0210(3) Uani 1 1 d .
H11A H 0.2531 0.1396 0.6178 0.025 Uiso 1 1 calc R
H11B H 0.2491 0.1868 0.5500 0.025 Uiso 1 1 calc R
C12 C 0.10521(19) 0.19807(7) 0.64530(12) 0.0217(3) Uani 1 1 d .
H12A H 0.0270 0.1822 0.6122 0.026 Uiso 1 1 calc R
H12B H 0.0971 0.1872 0.7049 0.026 Uiso 1 1 calc R
C13 C -0.01418(18) 0.28801(7) 0.64714(10) 0.0186(3) Uani 1 1 d .
C14 C -0.06581(18) 0.38845(7) 0.64975(11) 0.0198(3) Uani 1 1 d .
C15 C -0.01623(19) 0.43672(7) 0.61433(12) 0.0244(4) Uani 1 1 d .
H15 H 0.0553 0.4356 0.5745 0.029 Uiso 1 1 calc R
C16 C -0.0727(2) 0.48605(7) 0.63806(12) 0.0264(4) Uani 1 1 d .
H16 H -0.0395 0.5180 0.6141 0.032 Uiso 1 1 calc R
C17 C -0.1793(2) 0.48781(7) 0.69789(12) 0.0255(4) Uani 1 1 d .
C18 C -0.2300(2) 0.44006(8) 0.73224(12) 0.0254(4) Uani 1 1 d .
H18 H -0.3022 0.4413 0.7715 0.031 Uiso 1 1 calc R
C19 C -0.17448(19) 0.39041(7) 0.70882(12) 0.0231(4) Uani 1 1 d .
H19 H -0.2093 0.3585 0.7322 0.028 Uiso 1 1 calc R
C20 C -0.2386(2) 0.54121(8) 0.72459(13) 0.0307(4) Uani 1 1 d .
C21 C 0.39432(19) 0.18114(7) 0.74143(11) 0.0219(4) Uani 1 1 d .
H21A H 0.4588 0.1508 0.7363 0.026 Uiso 1 1 calc R
H21B H 0.3063 0.1675 0.7638 0.026 Uiso 1 1 calc R
C22 C 0.45826(19) 0.22228(7) 0.80400(11) 0.0230(4) Uani 1 1 d .
H22A H 0.4933 0.2039 0.8555 0.028 Uiso 1 1 calc R
H22B H 0.5375 0.2404 0.7780 0.028 Uiso 1 1 calc R
C23 C 0.37360(18) 0.31487(7) 0.84080(11) 0.0210(3) Uani 1 1 d .
C24 C 0.23874(19) 0.39699(7) 0.88670(11) 0.0229(4) Uani 1 1 d .
C25 C 0.3345(2) 0.42234(8) 0.94405(12) 0.0269(4) Uani 1 1 d .
H25 H 0.4131 0.4036 0.9658 0.032 Uiso 1 1 calc R
C26 C 0.3115(2) 0.47538(8) 0.96812(13) 0.0298(4) Uani 1 1 d .
H26 H 0.3749 0.4923 1.0065 0.036 Uiso 1 1 calc R
C27 C 0.1944(2) 0.50395(8) 0.93561(13) 0.0291(4) Uani 1 1 d .
C28 C 0.0978(2) 0.47840(8) 0.88033(13) 0.0316(4) Uani 1 1 d .
H28 H 0.0183 0.4970 0.8594 0.038 Uiso 1 1 calc R
C29 C 0.1202(2) 0.42490(8) 0.85640(13) 0.0284(4) Uani 1 1 d .
H29 H 0.0549 0.4077 0.8197 0.034 Uiso 1 1 calc R
C30 C 0.1771(3) 0.56241(9) 0.95935(16) 0.0405(5) Uani 1 1 d .
F1 F 0.30935(19) 0.63484(6) 0.56013(12) 0.0652(5) Uani 1 1 d .
F2 F 0.2571(2) 0.63094(6) 0.69152(11) 0.0670(5) Uani 1 1 d .
F3 F 0.10506(15) 0.60774(6) 0.59364(13) 0.0593(4) Uani 1 1 d .
F4 F -0.14114(18) 0.57926(6) 0.73282(18) 0.0911(8) Uani 1 1 d .
F5 F -0.33739(18) 0.55998(6) 0.67009(9) 0.0545(4) Uani 1 1 d .
F6 F -0.3024(2) 0.53909(6) 0.79959(9) 0.0672(5) Uani 1 1 d .
F7 F 0.20600(18) 0.57150(6) 1.04288(10) 0.0570(4) Uani 1 1 d .
F8 F 0.2637(2) 0.59442(6) 0.91599(14) 0.0833(7) Uani 1 1 d .
F9 F 0.04582(17) 0.58082(6) 0.94419(10) 0.0546(4) Uani 1 1 d .
S1 S 0.28334(5) 0.343182(19) 0.49920(3) 0.02304(12) Uani 1 1 d .
S2 S -0.16841(4) 0.260910(18) 0.67912(3) 0.02207(12) Uani 1 1 d .
S3 S 0.53387(5) 0.344641(19) 0.83275(3) 0.02534(12) Uani 1 1 d .
N1 N 0.36636(15) 0.20484(6) 0.65612(9) 0.0183(3) Uani 1 1 d .
N2 N 0.50787(16) 0.30325(6) 0.58588(10) 0.0241(3) Uani 1 1 d .
H2 H 0.5765 0.3079 0.6228 0.029 Uiso 1 1 calc R
N3 N 0.44064(17) 0.38681(6) 0.62935(10) 0.0259(3) Uani 1 1 d .
H3 H 0.4951 0.3800 0.6733 0.031 Uiso 1 1 calc R
N4 N 0.10059(15) 0.25705(6) 0.63840(10) 0.0201(3) Uani 1 1 d .
H4 H 0.1787 0.2733 0.6278 0.024 Uiso 1 1 calc R
N5 N 0.00768(16) 0.34124(6) 0.62716(10) 0.0218(3) Uani 1 1 d .
H5 H 0.0789 0.3469 0.5951 0.026 Uiso 1 1 calc R
N6 N 0.35163(16) 0.26212(6) 0.82650(10) 0.0231(3) Uani 1 1 d .
H6 H 0.2662 0.2505 0.8310 0.028 Uiso 1 1 calc R
N7 N 0.25341(16) 0.34226(6) 0.86160(10) 0.0247(3) Uani 1 1 d .
H7 H 0.1763 0.3236 0.8591 0.030 Uiso 1 1 calc R

loop_
_atom_site_aniso_label
_atom_site_aniso_U_11
_atom_site_aniso_U_22
_atom_site_aniso_U_33
_atom_site_aniso_U_23
_atom_site_aniso_U_13
_atom_site_aniso_U_12
C100 0.0403(12) 0.0332(10) 0.0251(9) 0.0045(8) 0.0031(8) -0.0037(9)
C101 0.0380(12) 0.0661(16) 0.0335(11) 0.0055(11) 0.0081(9) 0.0172(11)
O1 0.0209(7) 0.0418(8) 0.0240(6) -0.0039(6) -0.0006(5) -0.0031(6)
C1 0.0171(8) 0.0233(8) 0.0233(8) -0.0023(7) 0.0004(6) 0.0036(6)
C2 0.0223(9) 0.0310(10) 0.0212(8) -0.0005(7) 0.0043(7) 0.0010(7)
C3 0.0182(8) 0.0265(9) 0.0192(8) 0.0043(7) 0.0037(6) -0.0042(7)
C4 0.0191(8) 0.0255(9) 0.0265(9) 0.0024(7) -0.0004(7) -0.0053(7)
C5 0.0257(9) 0.0291(9) 0.0254(9) 0.0023(7) 0.0006(7) -0.0047(7)
C6 0.0279(10) 0.0303(10) 0.0311(10) 0.0059(8) -0.0032(8) -0.0049(8)
C7 0.0238(9) 0.0269(10) 0.0381(10) 0.0013(8) -0.0003(8) -0.0055(7)
C8 0.0344(11) 0.0322(10) 0.0323(10) -0.0032(8) 0.0062(8) -0.0049(8)
C9 0.0326(10) 0.0294(10) 0.0252(9) 0.0026(8) 0.0017(8) -0.0046(8)
C10 0.0330(11) 0.0300(11) 0.0503(13) 0.0000(9) 0.0001(10) -0.0058(9)
C11 0.0205(8) 0.0191(8) 0.0233(8) -0.0042(6) -0.0009(7) 0.0019(6)
C12 0.0194(8) 0.0189(8) 0.0266(9) -0.0010(7) 0.0002(7) 0.0003(6)
C13 0.0175(8) 0.0221(8) 0.0161(7) -0.0017(6) -0.0013(6) -0.0001(6)
C14 0.0179(8) 0.0192(8) 0.0222(8) -0.0015(6) -0.0022(6) 0.0002(6)
C15 0.0209(9) 0.0241(9) 0.0283(9) 0.0015(7) 0.0025(7) 0.0001(7)
C16 0.0264(9) 0.0202(9) 0.0323(10) 0.0018(7) -0.0019(8) -0.0019(7)
C17 0.0245(9) 0.0220(9) 0.0297(9) -0.0057(7) -0.0045(7) 0.0027(7)
C18 0.0210(9) 0.0257(9) 0.0297(9) -0.0058(7) 0.0032(7) 0.0004(7)
C19 0.0200(9) 0.0212(9) 0.0283(9) -0.0014(7) 0.0040(7) -0.0021(7)
C20 0.0304(10) 0.0242(9) 0.0374(11) -0.0044(8) -0.0017(8) 0.0027(8)
C21 0.0238(9) 0.0201(8) 0.0216(8) 0.0018(7) -0.0019(7) 0.0010(7)
C22 0.0203(8) 0.0274(9) 0.0212(8) -0.0018(7) -0.0013(7) 0.0028(7)
C23 0.0192(8) 0.0280(9) 0.0158(7) 0.0027(7) -0.0015(6) -0.0006(7)
C24 0.0212(9) 0.0246(9) 0.0231(8) 0.0012(7) 0.0033(7) -0.0025(7)
C25 0.0233(9) 0.0299(10) 0.0275(9) 0.0015(8) -0.0024(7) -0.0001(7)
C26 0.0255(10) 0.0310(10) 0.0327(10) -0.0035(8) -0.0012(8) -0.0065(8)
C27 0.0301(10) 0.0247(9) 0.0328(10) 0.0006(8) 0.0049(8) -0.0009(8)
C28 0.0290(10) 0.0327(10) 0.0329(10) 0.0006(8) -0.0018(8) 0.0068(8)
C29 0.0233(9) 0.0332(10) 0.0286(9) -0.0048(8) -0.0028(7) 0.0013(8)
C30 0.0458(13) 0.0275(11) 0.0486(13) -0.0022(9) 0.0085(11) -0.0017(9)
F1 0.0706(11) 0.0298(7) 0.0968(13) 0.0153(8) 0.0291(10) -0.0069(7)
F2 0.0943(14) 0.0402(8) 0.0656(10) -0.0156(7) -0.0129(9) 0.0165(8)
F3 0.0365(8) 0.0304(7) 0.1100(14) 0.0067(8) -0.0130(8) 0.0015(6)
F4 0.0418(9) 0.0347(8) 0.198(2) -0.0525(11) 0.0183(11) -0.0080(7)
F5 0.0732(11) 0.0430(8) 0.0466(8) -0.0072(6) -0.0129(7) 0.0328(7)
F6 0.1246(16) 0.0387(8) 0.0397(8) -0.0025(6) 0.0247(9) 0.0324(9)
F7 0.0663(10) 0.0443(8) 0.0596(9) -0.0233(7) -0.0116(8) 0.0101(7)
F8 0.1050(15) 0.0300(8) 0.1181(16) -0.0060(9) 0.0600(13) -0.0198(9)
F9 0.0620(10) 0.0348(7) 0.0663(10) -0.0049(7) -0.0079(8) 0.0176(7)
S1 0.0178(2) 0.0299(2) 0.0214(2) -0.00033(17) -0.00007(16) -0.00030(17)
S2 0.0149(2) 0.0221(2) 0.0292(2) 0.00040(17) 0.00095(16) -0.00154(15)
S3 0.0167(2) 0.0277(2) 0.0316(2) 0.00475(18) 0.00077(17) -0.00238(16)
N1 0.0161(7) 0.0200(7) 0.0186(7) -0.0007(5) 0.0001(5) 0.0014(5)
N2 0.0218(8) 0.0255(8) 0.0247(7) 0.0034(6) -0.0040(6) -0.0030(6)
N3 0.0273(8) 0.0265(8) 0.0235(7) 0.0014(6) -0.0067(6) -0.0015(6)
N4 0.0154(7) 0.0186(7) 0.0266(7) -0.0003(6) 0.0031(6) -0.0012(5)
N5 0.0191(7) 0.0197(7) 0.0269(8) 0.0012(6) 0.0077(6) 0.0014(6)
N6 0.0185(7) 0.0263(8) 0.0245(7) -0.0042(6) 0.0024(6) -0.0021(6)
N7 0.0169(7) 0.0245(8) 0.0328(8) -0.0036(6) 0.0022(6) -0.0033(6)

loop_
_atom_type_symbol
_atom_type_description
_atom_type_scat_dispersion_real
_atom_type_scat_dispersion_imag
_atom_type_scat_source
C C 0.0033 0.0016 'International Tables Vol C Tables 4.2.6.8 and 6.1.1.4'
H H 0.0000 0.0000 'International Tables Vol C Tables 4.2.6.8 and 6.1.1.4'
F F 0.0171 0.0103 'International Tables Vol C Tables 4.2.6.8 and 6.1.1.4'
S S 0.1246 0.1234 'International Tables Vol C Tables 4.2.6.8 and 6.1.1.4'
N N 0.0061 0.0033 'International Tables Vol C Tables 4.2.6.8 and 6.1.1.4'
O O 0.0106 0.0060 'International Tables Vol C Tables 4.2.6.8 and 6.1.1.4'

loop_
_geom_angle_atom_site_label_1
_geom_angle_atom_site_label_2
_geom_angle_atom_site_label_3
_geom_angle
O1 C100 C101 111.85(17)
N1 C1 C2 112.74(14)
N2 C2 C1 111.69(14)
N2 C3 N3 113.97(16)
N2 C3 S1 122.84(14)
N3 C3 S1 123.15(14)
C9 C4 C5 119.49(18)
C9 C4 N3 118.02(17)
C5 C4 N3 122.34(17)
C6 C5 C4 119.55(18)
C5 C6 C7 120.78(18)
C8 C7 C6 119.56(19)
C8 C7 C10 121.5(2)
C6 C7 C10 118.95(19)
C9 C8 C7 119.93(19)
C8 C9 C4 120.66(18)
F2 C10 F3 106.8(2)
F2 C10 F1 105.42(19)
F3 C10 F1 104.8(2)
F2 C10 C7 113.7(2)
F3 C10 C7 112.62(17)
F1 C10 C7 112.90(19)
N1 C11 C12 111.34(14)
N4 C12 C11 108.16(14)
N4 C13 N5 113.42(15)
N4 C13 S2 120.84(13)
N5 C13 S2 125.74(13)
C15 C14 C19 119.38(16)
C15 C14 N5 115.64(15)
C19 C14 N5 124.79(16)
C16 C15 C14 120.48(17)
C15 C16 C17 119.88(17)
C18 C17 C16 119.81(17)
C18 C17 C20 120.32(17)
C16 C17 C20 119.87(17)
C17 C18 C19 120.81(17)
C18 C19 C14 119.62(17)
F4 C20 F5 106.83(19)
F4 C20 F6 106.0(2)
F5 C20 F6 104.31(18)
F4 C20 C17 112.79(17)
F5 C20 C17 113.10(16)
F6 C20 C17 113.12(17)
N1 C21 C22 111.81(14)
N6 C22 C21 109.89(15)
N6 C23 N7 113.25(15)
N6 C23 S3 123.10(14)
N7 C23 S3 123.65(14)
C29 C24 C25 119.71(17)
C29 C24 N7 117.74(17)
C25 C24 N7 122.45(17)
C26 C25 C24 119.56(18)
C25 C26 C27 120.68(18)
C28 C27 C26 119.72(18)
C28 C27 C30 121.04(19)
C26 C27 C30 119.22(19)
C27 C28 C29 119.71(19)
C24 C29 C28 120.58(18)
F9 C30 F8 106.8(2)
F9 C30 F7 106.02(19)
F8 C30 F7 106.4(2)
F9 C30 C27 113.05(19)
F8 C30 C27 111.80(19)
F7 C30 C27 112.33(19)
C21 N1 C11 111.99(14)
C21 N1 C1 110.85(13)
C11 N1 C1 112.05(13)
C3 N2 C2 125.77(16)
C3 N3 C4 128.80(16)
C13 N4 C12 125.79(15)
C13 N5 C14 131.29(15)
C23 N6 C22 126.30(16)
C23 N7 C24 128.76(16)

loop_
_geom_bond_atom_site_label_1
_geom_bond_atom_site_label_2
_geom_bond_distance
C100 O1 1.425(2)
C100 C101 1.493(3)
C1 N1 1.469(2)
C1 C2 1.520(3)
C2 N2 1.457(2)
C3 N2 1.333(2)
C3 N3 1.367(2)
C3 S1 1.6959(18)
C4 C9 1.390(3)
C4 C5 1.398(3)
C4 N3 1.410(2)
C5 C6 1.384(3)
C6 C7 1.393(3)
C7 C8 1.386(3)
C7 C10 1.491(3)
C8 C9 1.385(3)
C10 F2 1.326(3)
C10 F3 1.338(3)
C10 F1 1.338(3)
C11 N1 1.469(2)
C11 C12 1.523(2)
C12 N4 1.458(2)
C13 N4 1.335(2)
C13 N5 1.366(2)
C13 S2 1.6898(17)
C14 C15 1.398(2)
C14 C19 1.398(2)
C14 N5 1.405(2)
C15 C16 1.382(3)
C16 C17 1.392(3)
C17 C18 1.384(3)
C17 C20 1.494(3)
C18 C19 1.384(3)
C20 F4 1.317(3)
C20 F5 1.324(2)
C20 F6 1.330(3)
C21 N1 1.467(2)
C21 C22 1.518(2)
C22 N6 1.456(2)
C23 N6 1.334(2)
C23 N7 1.367(2)
C23 S3 1.6892(18)
C24 C29 1.384(3)
C24 C25 1.398(3)
C24 N7 1.412(2)
C25 C26 1.379(3)
C26 C27 1.393(3)
C27 C28 1.386(3)
C27 C30 1.497(3)
C28 C29 1.388(3)
C30 F9 1.334(3)
C30 F8 1.334(3)
C30 F7 1.339(3)

loop_
_geom_hbond_atom_site_label_D
_geom_hbond_atom_site_label_H
_geom_hbond_atom_site_label_A
_geom_hbond_distance_DH
_geom_hbond_distance_HA
_geom_hbond_distance_DA
_geom_hbond_angle_DHA
_geom_hbond_site_symmetry_A
O1 H10 S2 0.82 2.43 3.2378(14) 171.1 .
N3 H3 S3 0.86 2.64 3.4210(16) 150.8 .
N4 H4 S1 0.86 2.84 3.5209(15) 137.5 .
N5 H5 S1 0.86 2.48 3.3234(15) 168.6 .
N6 H6 O1 0.86 2.12 2.929(2) 157.7 .
N7 H7 O1 0.86 2.11 2.927(2) 158.3 .
N2 H2 S2 0.86 2.79 3.5017(16) 141.3 1_655

loop_
_cod_related_entry_id
_cod_related_entry_database
_cod_related_entry_code
1 ChemSpider 30660264
